data_2207855
loop_
_publ_author_name
'Yan Zhang'
'Wen-Yuan Gao'
'Hai-Xia Chen'

_publ_section_title
;
 1-[(2-Chlorophenyl)(4-chlorophenylimino)methyl]ferrocene
;
_journal_coeditor_code RN6073
_journal_issue 1
_journal_name_full 'Acta Crystallographica Section E'
_journal_page_first m12
_journal_page_last m13
_journal_paper_doi 10.1107/S1600536805038730
_journal_volume 62
_journal_year 2006
_chemical_formula_iupac '[Fe (C5 H5) (C18 H12 Cl2 N)]'
_chemical_formula_moiety 'C23 H17 Cl2 Fe N'
_chemical_formula_sum 'C23 H17 Cl2 Fe N'
_chemical_formula_weight 434.13
_chemical_melting_point 446
_chemical_name_systematic
;
1-[(2-Chlorophenyl)(4-chlorophenylimino)methyl]ferrocene
;
_space_group_IT_number 14
_symmetry_cell_setting monoclinic
_symmetry_space_group_name_Hall '-P 2yn'
_symmetry_space_group_name_H-M 'P 1 21/n 1'
_atom_sites_solution_hydrogens geom
_atom_sites_solution_primary direct
_atom_sites_solution_secondary difmap
_audit_creation_method SHELXL-97
_cell_angle_alpha 90.00
_cell_angle_beta 103.820(6)
_cell_angle_gamma 90.00
_cell_formula_units_Z 4
_cell_length_a 8.226(3)
_cell_length_b 17.288(6)
_cell_length_c 13.996(5)
_cell_measurement_reflns_used 2747
_cell_measurement_temperature 294(2)
_cell_measurement_theta_max 23.14
_cell_measurement_theta_min 2.79
_cell_volume 1932.8(12)
_computing_cell_refinement SMART
_computing_data_collection 'SMART (Bruker, 1997)'
_computing_data_reduction 'SAINT (Bruker, 1997)'
_computing_molecular_graphics 'SHELXTL (Bruker, 1997)'
_computing_publication_material SHELXTL
_computing_structure_refinement 'SHELXL97 (Sheldrick, 1997)'
_computing_structure_solution 'SHELXS97 (Sheldrick, 1997)'
_diffrn_ambient_temperature 294(2)
_diffrn_measured_fraction_theta_full 0.994
_diffrn_measured_fraction_theta_max 0.994
_diffrn_measurement_device_type 'Bruker SMART CCD area-detector'
_diffrn_measurement_method '\f and \w'
_diffrn_radiation_monochromator graphite
_diffrn_radiation_source 'fine-focus sealed tube'
_diffrn_radiation_type MoK\a
_diffrn_radiation_wavelength 0.71073
_diffrn_reflns_av_R_equivalents 0.0366
_diffrn_reflns_av_sigmaI/netI 0.0453
_diffrn_reflns_limit_h_max 10
_diffrn_reflns_limit_h_min -7
_diffrn_reflns_limit_k_max 21
_diffrn_reflns_limit_k_min -21
_diffrn_reflns_limit_l_max 16
_diffrn_reflns_limit_l_min -17
_diffrn_reflns_number 10709
_diffrn_reflns_theta_full 26.37
_diffrn_reflns_theta_max 26.37
_diffrn_reflns_theta_min 1.91
_diffrn_standards_decay_% 0
_diffrn_standards_interval_count 0
_diffrn_standards_interval_time 0
_diffrn_standards_number 0
_exptl_absorpt_coefficient_mu 1.064
_exptl_absorpt_correction_T_max 0.880
_exptl_absorpt_correction_T_min 0.720
_exptl_absorpt_correction_type multi-scan
_exptl_absorpt_process_details '(SADABS; Sheldrick, 1996)'
_exptl_crystal_colour Red
_exptl_crystal_density_diffrn 1.492
_exptl_crystal_density_method 'not measured'
_exptl_crystal_description prism
_exptl_crystal_F_000 888
_exptl_crystal_size_max 0.22
_exptl_crystal_size_mid 0.18
_exptl_crystal_size_min 0.12
_refine_diff_density_max 0.292
_refine_diff_density_min -0.263
_refine_ls_extinction_method none
_refine_ls_goodness_of_fit_ref 1.038
_refine_ls_hydrogen_treatment constr
_refine_ls_matrix_type full
_refine_ls_number_parameters 284
_refine_ls_number_reflns 3918
_refine_ls_number_restraints 8
_refine_ls_restrained_S_all 1.040
_refine_ls_R_factor_all 0.0778
_refine_ls_R_factor_gt 0.0416
_refine_ls_shift/su_max 0.001
_refine_ls_shift/su_mean 0.000
_refine_ls_structure_factor_coef Fsqd
_refine_ls_weighting_details 'calc w=1/[\s^2^(Fo^2^)+(0.0445P)^2^+0.4751P] where P=(Fo^2^+2Fc^2^)/3'
_refine_ls_weighting_scheme calc
_refine_ls_wR_factor_gt 0.0939
_refine_ls_wR_factor_ref 0.1066
_reflns_number_gt 2546
_reflns_number_total 3918
_reflns_threshold_expression I>2\s(I)
_cod_data_source_file rn6073.cif
_cod_data_source_block I
_cod_depositor_comments
;
The following automatic conversions were performed:
'_symmetry_cell_setting' value 'Monoclinic' changed to 'monoclinic'
according to '/home/saulius/struct/CIF-dictionaries/cif_core.dic'
dictionary named 'cif_core.dic' version 2.4.1 from
2010-06-29.

'_refine_ls_hydrogen_treatment' value 'CONSTR' changed to
'constr' according to '/home/saulius/struct/CIF-dictionaries/cif_core.dic'
dictionary named 'cif_core.dic' version 2.4.1 from 2010-06-29.

Automatic conversion script
Id: cif_fix_enum 1527 2010-12-29 10:47:43Z saulius 

The following automatic conversions were performed:

'_symmetry_cell_setting' value 'Monoclinic' changed to 'monoclinic'
according to /home/saulius/struct/CIF-dictionaries/cif_core.dic
dictionary named 'cif_core.dic' version 2.4.1 from
2010-06-29.

'_refine_ls_hydrogen_treatment' value 'CONSTR' changed
to 'constr' according to
/home/saulius/struct/CIF-dictionaries/cif_core.dic dictionary named
'cif_core.dic' version 2.4.1 from 2010-06-29.

Automatic conversion script
Id: cif_fix_values 1715 2011-07-08 13:25:40Z adriana 
;
_cod_original_cell_volume 1932.8(11)
_cod_original_sg_symbol_H-M 'P 21/n'
_cod_database_code 2207855
_cod_database_fobs_code 2207855

loop_
_symmetry_equiv_pos_as_xyz
'x, y, z'
'-x+1/2, y+1/2, -z+1/2'
'-x, -y, -z'
'x-1/2, -y-1/2, z-1/2'

loop_
_atom_site_label
_atom_site_fract_x
_atom_site_fract_y
_atom_site_fract_z
_atom_site_U_iso_or_equiv
_atom_site_adp_type
_atom_site_calc_flag
_atom_site_refinement_flags
_atom_site_occupancy
_atom_site_disorder_assembly
_atom_site_disorder_group
_atom_site_type_symbol
Fe1 0.04210(5) 1.15546(2) 0.80381(3) 0.04694(15) Uani d . 1 . . Fe
Cl1 0.20257(12) 0.61035(5) 0.96107(7) 0.0748(3) Uani d . 1 . . Cl
N1 0.1753(4) 0.95056(15) 0.9168(2) 0.0706(8) Uani d . 1 A . N
C1 -0.0892(4) 1.1548(2) 0.6610(3) 0.0729(11) Uani d . 1 . . C
H1A -0.0447 1.1423 0.6039 0.087 Uiso calc R 1 . . H
C2 -0.1608(4) 1.1020(2) 0.7159(3) 0.0703(10) Uani d . 1 . . C
H2A -0.1733 1.0462 0.7040 0.084 Uiso calc R 1 . . H
C3 -0.2093(4) 1.1428(2) 0.7915(3) 0.0711(10) Uani d . 1 . . C
H3A -0.2625 1.1210 0.8411 0.085 Uiso calc R 1 . . H
C4 -0.1676(4) 1.2211(2) 0.7821(3) 0.0674(9) Uani d . 1 . . C
H4A -0.1866 1.2633 0.8249 0.081 Uiso calc R 1 . . H
C5 -0.0951(4) 1.2289(2) 0.7023(3) 0.0705(10) Uani d . 1 . . C
H5A -0.0553 1.2771 0.6791 0.085 Uiso calc R 1 . . H
C6 0.2883(4) 1.13291(17) 0.8111(2) 0.0528(8) Uani d . 1 . . C
H6A 0.3367 1.1215 0.7551 0.063 Uiso calc R 1 . . H
C7 0.2689(4) 1.20758(18) 0.8491(3) 0.0620(9) Uani d . 1 . . C
H7A 0.3025 1.2566 0.8244 0.074 Uiso calc R 1 . . H
C8 0.1939(4) 1.19857(19) 0.9295(3) 0.0663(10) Uani d . 1 . . C
H8A 0.1652 1.2407 0.9694 0.080 Uiso calc R 1 . . H
C9 0.1627(4) 1.11882(18) 0.9411(2) 0.0580(8) Uani d . 1 . . C
H9A 0.1101 1.0962 0.9905 0.070 Uiso calc R 1 . . H
C10 0.2231(4) 1.07724(16) 0.8678(2) 0.0469(7) Uani d . 1 A . C
C11 0.2273(3) 0.99278(16) 0.8571(2) 0.0466(7) Uani d D 1 . . C
C12 0.1885(4) 0.86908(17) 0.9181(2) 0.0535(8) Uani d . 1 . . C
C13 0.0524(4) 0.8229(2) 0.8733(3) 0.0650(9) Uani d . 1 A . C
H13A -0.0433 0.8457 0.8346 0.078 Uiso calc R 1 . . H
C14 0.0583(4) 0.74411(19) 0.8857(3) 0.0621(9) Uani d . 1 . . C
H14A -0.0327 0.7138 0.8552 0.075 Uiso calc R 1 A . H
C15 0.1983(4) 0.71032(16) 0.9430(2) 0.0495(7) Uani d . 1 A . C
C16 0.3343(4) 0.75422(18) 0.9866(2) 0.0549(8) Uani d . 1 . . C
H16A 0.4297 0.7308 1.0247 0.066 Uiso calc R 1 A . H
C17 0.3288(4) 0.83326(18) 0.9737(2) 0.0573(8) Uani d . 1 A . C
H17A 0.4216 0.8629 1.0031 0.069 Uiso calc R 1 . . H
Cl2 0.5914(3) 0.96401(14) 0.86150(15) 0.0764(7) Uani d P 0.609(3) A 1 Cl
C18 0.2665(5) 0.9622(2) 0.7640(2) 0.0442(14) Uani d PGD 0.609(3) A 1 C
C19 0.1374(4) 0.9503(3) 0.6809(3) 0.062(2) Uani d PG 0.609(3) A 1 C
H19A 0.0270 0.9587 0.6837 0.075 Uiso calc PR 0.609(3) A 1 H
C20 0.1734(6) 0.9259(2) 0.5936(2) 0.0709(19) Uani d PG 0.609(3) A 1 C
H20A 0.0871 0.9180 0.5380 0.085 Uiso calc PR 0.609(3) A 1 H
C21 0.3385(7) 0.9133(2) 0.5894(3) 0.0645(16) Uani d PG 0.609(3) A 1 C
H21A 0.3626 0.8970 0.5310 0.077 Uiso calc PR 0.609(3) A 1 H
C22 0.4675(5) 0.9252(3) 0.6725(4) 0.062(2) Uani d PG 0.609(3) A 1 C
H22A 0.5780 0.9168 0.6697 0.074 Uiso calc PR 0.609(3) A 1 H
C23 0.4315(4) 0.9496(2) 0.7598(3) 0.0521(14) Uani d PG 0.609(3) A 1 C
Cl2' 0.0965(4) 0.92729(19) 0.6488(2) 0.0791(12) Uani d P 0.391(3) A 2 Cl
C18' 0.3528(6) 0.9637(4) 0.8018(4) 0.044(2) Uani d PGD 0.391(3) A 2 C
C19' 0.5219(8) 0.9710(4) 0.8472(4) 0.049(3) Uani d PGU 0.391(3) A 2 C
H19B 0.5547 0.9897 0.9112 0.059 Uiso calc PR 0.391(3) A 2 H
C20' 0.6421(6) 0.9504(4) 0.7968(6) 0.067(3) Uani d PG 0.391(3) A 2 C
H20B 0.7552 0.9553 0.8272 0.080 Uiso calc PR 0.391(3) A 2 H
C21' 0.5931(9) 0.9225(4) 0.7011(6) 0.074(3) Uani d PG 0.391(3) A 2 C
H21B 0.6735 0.9087 0.6675 0.089 Uiso calc PR 0.391(3) A 2 H
C22' 0.4240(11) 0.9152(4) 0.6557(4) 0.062(4) Uani d PG 0.391(3) A 2 C
H22B 0.3912 0.8965 0.5917 0.075 Uiso calc PR 0.391(3) A 2 H
C23' 0.3039(7) 0.9358(4) 0.7061(4) 0.058(2) Uani d PG 0.391(3) A 2 C

loop_
_atom_site_aniso_label
_atom_site_aniso_U_11
_atom_site_aniso_U_22
_atom_site_aniso_U_33
_atom_site_aniso_U_12
_atom_site_aniso_U_13
_atom_site_aniso_U_23
Fe1 0.0467(3) 0.0469(3) 0.0449(3) 0.00305(19) 0.00632(18) -0.0010(2)
Cl1 0.0898(7) 0.0514(5) 0.0868(7) -0.0089(4) 0.0281(5) 0.0046(4)
N1 0.102(2) 0.0446(16) 0.080(2) 0.0120(15) 0.0497(19) -0.0019(15)
C1 0.057(2) 0.112(3) 0.0446(19) -0.001(2) 0.0008(16) -0.001(2)
C2 0.056(2) 0.069(2) 0.078(3) -0.0095(18) -0.0011(19) -0.009(2)
C3 0.053(2) 0.080(3) 0.082(3) 0.0008(18) 0.0199(18) 0.012(2)
C4 0.055(2) 0.070(2) 0.074(3) 0.0139(18) 0.0089(18) 0.0047(19)
C5 0.064(2) 0.068(2) 0.069(3) 0.0063(18) -0.0034(19) 0.021(2)
C6 0.0434(17) 0.0512(18) 0.059(2) 0.0020(14) 0.0039(15) -0.0040(15)
C7 0.055(2) 0.0481(19) 0.074(2) -0.0031(15) -0.0022(18) -0.0057(16)
C8 0.079(2) 0.051(2) 0.057(2) 0.0130(17) -0.0074(18) -0.0149(16)
C9 0.075(2) 0.0521(19) 0.0418(18) 0.0166(16) 0.0047(16) -0.0026(14)
C10 0.0479(17) 0.0475(17) 0.0415(17) 0.0080(14) 0.0031(13) -0.0044(13)
C11 0.0468(17) 0.0475(17) 0.0430(17) 0.0061(14) 0.0056(14) -0.0018(14)
C12 0.066(2) 0.0490(18) 0.0523(19) 0.0068(16) 0.0279(17) 0.0021(14)
C13 0.059(2) 0.067(2) 0.065(2) 0.0141(18) 0.0063(17) 0.0024(18)
C14 0.051(2) 0.062(2) 0.070(2) -0.0045(16) 0.0075(17) -0.0088(17)
C15 0.0519(19) 0.0455(17) 0.0541(19) -0.0040(14) 0.0188(15) -0.0013(14)
C16 0.0509(19) 0.055(2) 0.057(2) 0.0047(15) 0.0093(15) -0.0009(15)
C17 0.0530(19) 0.052(2) 0.068(2) -0.0063(15) 0.0167(16) -0.0105(16)
Cl2 0.0525(13) 0.1004(14) 0.0704(12) 0.0020(9) 0.0029(9) 0.0074(10)
C18 0.049(4) 0.038(3) 0.042(4) 0.006(3) 0.006(3) -0.002(3)
C19 0.076(6) 0.061(4) 0.050(5) -0.007(3) 0.017(4) -0.025(3)
C20 0.100(6) 0.063(4) 0.042(4) -0.004(3) 0.001(3) -0.021(3)
C21 0.095(5) 0.046(3) 0.059(4) -0.001(3) 0.030(4) -0.013(3)
C22 0.078(6) 0.047(5) 0.069(5) 0.008(4) 0.035(5) 0.003(4)
C23 0.056(4) 0.048(3) 0.054(4) 0.009(3) 0.016(3) 0.003(3)
Cl2' 0.093(2) 0.077(2) 0.056(2) -0.0017(16) -0.0051(16) -0.0216(16)
C18' 0.045(6) 0.041(4) 0.046(6) 0.005(4) 0.007(4) -0.003(4)
C19' 0.052(5) 0.048(4) 0.051(5) 0.002(4) 0.018(4) -0.001(3)
C20' 0.058(6) 0.059(6) 0.092(8) 0.008(4) 0.033(6) 0.016(5)
C21' 0.100(8) 0.053(6) 0.091(9) 0.010(6) 0.064(7) 0.005(5)
C22' 0.091(8) 0.046(7) 0.050(8) 0.000(6) 0.017(7) -0.006(6)
C23' 0.077(7) 0.036(4) 0.064(6) 0.002(4) 0.026(6) -0.004(4)

loop_
_atom_type_symbol
_atom_type_description
_atom_type_scat_dispersion_real
_atom_type_scat_dispersion_imag
_atom_type_scat_source
C C 0.0033 0.0016 'International Tables Vol C Tables 4.2.6.8 and 6.1.1.4'
H H 0.0000 0.0000 'International Tables Vol C Tables 4.2.6.8 and 6.1.1.4'
N N 0.0061 0.0033 'International Tables Vol C Tables 4.2.6.8 and 6.1.1.4'
Cl Cl 0.1484 0.1585 'International Tables Vol C Tables 4.2.6.8 and 6.1.1.4'
Fe Fe 0.3463 0.8444 'International Tables Vol C Tables 4.2.6.8 and 6.1.1.4'

loop_
_geom_angle_atom_site_label_1
_geom_angle_atom_site_label_2
_geom_angle_atom_site_label_3
_geom_angle
_geom_angle_publ_flag
C4 Fe1 C1 67.80(15) ?
C4 Fe1 C7 118.93(14) ?
C1 Fe1 C7 122.82(16) ?
C4 Fe1 C5 40.10(14) ?
C1 Fe1 C5 40.62(14) ?
C7 Fe1 C5 104.84(15) ?
C4 Fe1 C8 104.39(14) ?
C1 Fe1 C8 157.30(16) ?
C7 Fe1 C8 40.70(13) ?
C5 Fe1 C8 119.84(15) ?
C4 Fe1 C6 156.00(14) ?
C1 Fe1 C6 109.64(14) ?
C7 Fe1 C6 40.78(12) ?
C5 Fe1 C6 122.19(15) ?
C8 Fe1 C6 68.34(14) ?
C4 Fe1 C9 121.33(14) ?
C1 Fe1 C9 161.54(15) ?
C7 Fe1 C9 68.94(14) ?
C5 Fe1 C9 156.19(14) ?
C8 Fe1 C9 40.69(13) ?
C6 Fe1 C9 68.92(13) ?
C4 Fe1 C2 67.62(15) ?
C1 Fe1 C2 40.47(14) ?
C7 Fe1 C2 161.04(16) ?
C5 Fe1 C2 67.95(15) ?
C8 Fe1 C2 158.20(17) ?
C6 Fe1 C2 127.02(14) ?
C9 Fe1 C2 124.73(15) ?
C4 Fe1 C3 40.53(13) ?
C1 Fe1 C3 68.13(15) ?
C7 Fe1 C3 155.25(15) ?
C5 Fe1 C3 68.08(15) ?
C8 Fe1 C3 120.65(16) ?
C6 Fe1 C3 162.75(14) ?
C9 Fe1 C3 107.46(15) ?
C2 Fe1 C3 40.24(14) ?
C4 Fe1 C10 159.66(14) ?
C1 Fe1 C10 125.81(14) ?
C7 Fe1 C10 68.88(12) ?
C5 Fe1 C10 160.02(15) ?
C8 Fe1 C10 68.50(12) ?
C6 Fe1 C10 40.92(12) ?
C9 Fe1 C10 41.06(11) ?
C2 Fe1 C10 111.58(13) ?
C3 Fe1 C10 125.44(13) ?
C11 N1 C12 123.3(3) yes
C2 C1 C5 107.7(3) ?
C2 C1 Fe1 70.2(2) ?
C5 C1 Fe1 69.74(19) ?
C2 C1 H1A 126.1 ?
C5 C1 H1A 126.1 ?
Fe1 C1 H1A 126.1 ?
C3 C2 C1 108.4(3) ?
C3 C2 Fe1 70.0(2) ?
C1 C2 Fe1 69.35(19) ?
C3 C2 H2A 125.8 ?
C1 C2 H2A 125.8 ?
Fe1 C2 H2A 125.8 ?
C2 C3 C4 107.0(3) ?
C2 C3 Fe1 69.78(19) ?
C4 C3 Fe1 69.02(19) ?
C2 C3 H3A 126.5 ?
C4 C3 H3A 126.5 ?
Fe1 C3 H3A 126.5 ?
C5 C4 C3 109.1(3) ?
C5 C4 Fe1 70.22(19) ?
C3 C4 Fe1 70.45(19) ?
C5 C4 H4A 125.4 ?
C3 C4 H4A 125.4 ?
Fe1 C4 H4A 125.4 ?
C4 C5 C1 107.7(3) ?
C4 C5 Fe1 69.69(19) ?
C1 C5 Fe1 69.64(19) ?
C4 C5 H5A 126.1 ?
C1 C5 H5A 126.1 ?
Fe1 C5 H5A 126.1 ?
C7 C6 C10 108.3(3) ?
C7 C6 Fe1 69.28(17) ?
C10 C6 Fe1 69.95(17) ?
C7 C6 H6A 125.9 ?
C10 C6 H6A 125.9 ?
Fe1 C6 H6A 125.9 ?
C8 C7 C6 107.9(3) ?
C8 C7 Fe1 69.94(19) ?
C6 C7 Fe1 69.94(17) ?
C8 C7 H7A 126.1 ?
C6 C7 H7A 126.1 ?
Fe1 C7 H7A 126.1 ?
C7 C8 C9 108.8(3) ?
C7 C8 Fe1 69.37(18) ?
C9 C8 Fe1 69.70(17) ?
C7 C8 H8A 125.6 ?
C9 C8 H8A 125.6 ?
Fe1 C8 H8A 125.6 ?
C8 C9 C10 107.6(3) ?
C8 C9 Fe1 69.61(18) ?
C10 C9 Fe1 69.87(17) ?
C8 C9 H9A 126.2 ?
C10 C9 H9A 126.2 ?
Fe1 C9 H9A 126.2 ?
C6 C10 C9 107.4(3) ?
C6 C10 C11 126.2(3) ?
C9 C10 C11 126.3(3) ?
C6 C10 Fe1 69.14(16) ?
C9 C10 Fe1 69.07(16) ?
C11 C10 Fe1 130.0(2) ?
N1 C11 C10 119.2(3) yes
N1 C11 C18 123.1(3) yes
C10 C11 C18 116.8(3) ?
N1 C11 C18' 121.8(3) ?
C10 C11 C18' 114.6(3) ?
C18 C11 C18' 29.8(2) ?
C17 C12 C13 118.1(3) ?
C17 C12 N1 120.5(3) yes
C13 C12 N1 120.9(3) ?
C14 C13 C12 120.7(3) ?
C14 C13 H13A 119.6 ?
C12 C13 H13A 119.6 ?
C15 C14 C13 119.8(3) ?
C15 C14 H14A 120.1 ?
C13 C14 H14A 120.1 ?
C14 C15 C16 120.6(3) ?
C14 C15 Cl1 119.5(2) ?
C16 C15 Cl1 119.9(2) ?
C15 C16 C17 119.6(3) ?
C15 C16 H16A 120.2 ?
C17 C16 H16A 120.2 ?
C12 C17 C16 121.1(3) ?
C12 C17 H17A 119.4 ?
C16 C17 H17A 119.4 ?
C19 C18 C23 120.0 ?
C19 C18 C11 119.7(3) ?
C23 C18 C11 120.2(3) ?
C20 C19 C18 120.0 ?
C20 C19 H19A 120.0 ?
C18 C19 H19A 120.0 ?
C19 C20 C21 120.0 ?
C19 C20 H20A 120.0 ?
C21 C20 H20A 120.0 ?
C22 C21 C20 120.0 ?
C22 C21 H21A 120.0 ?
C20 C21 H21A 120.0 ?
C21 C22 C23 120.0 ?
C21 C22 H22A 120.0 ?
C23 C22 H22A 120.0 ?
C22 C23 C18 120.0 ?
C22 C23 Cl2 119.5(3) ?
C18 C23 Cl2 120.5(3) ?
C19' C18' C23' 120.0 ?
C19' C18' C11 117.8(5) ?
C23' C18' C11 122.1(5) ?
C18' C19' C20' 120.0 ?
C18' C19' H19B 120.0 ?
C20' C19' H19B 120.0 ?
C21' C20' C19' 120.0 ?
C21' C20' H20B 120.0 ?
C19' C20' H20B 120.0 ?
C20' C21' C22' 120.0 ?
C20' C21' H21B 120.0 ?
C22' C21' H21B 120.0 ?
C23' C22' C21' 120.0 ?
C23' C22' H22B 120.0 ?
C21' C22' H22B 120.0 ?
C22' C23' C18' 120.0 ?
C22' C23' Cl2' 119.4(5) ?
C18' C23' Cl2' 120.6(5) ?

loop_
_geom_bond_atom_site_label_1
_geom_bond_atom_site_label_2
_geom_bond_distance
_geom_bond_publ_flag
Fe1 C4 2.026(3) ?
Fe1 C1 2.032(3) ?
Fe1 C7 2.032(3) ?
Fe1 C5 2.033(3) ?
Fe1 C8 2.040(3) ?
Fe1 C6 2.041(3) ?
Fe1 C9 2.041(3) ?
Fe1 C2 2.043(3) ?
Fe1 C3 2.045(3) ?
Fe1 C10 2.052(3) ?
Cl1 C15 1.746(3) ?
N1 C11 1.259(4) yes
N1 C12 1.413(4) yes
C1 C2 1.409(5) ?
C1 C5 1.411(5) ?
C1 H1A 0.9800 ?
C2 C3 1.406(5) ?
C2 H2A 0.9800 ?
C3 C4 1.410(5) ?
C3 H3A 0.9800 ?
C4 C5 1.392(5) ?
C4 H4A 0.9800 ?
C5 H5A 0.9800 ?
C6 C7 1.419(4) ?
C6 C10 1.431(4) yes
C6 H6A 0.9800 ?
C7 C8 1.416(5) ?
C7 H7A 0.9800 ?
C8 C9 1.419(4) ?
C8 H8A 0.9800 ?
C9 C10 1.435(4) ?
C9 H9A 0.9800 ?
C10 C11 1.469(4) yes
C11 C18 1.510(4) yes
C11 C18' 1.517(5) ?
C12 C17 1.376(4) ?
C12 C13 1.396(4) ?
C13 C14 1.372(4) ?
C13 H13A 0.9300 ?
C14 C15 1.367(4) ?
C14 H14A 0.9300 ?
C15 C16 1.369(4) ?
C16 C17 1.378(4) ?
C16 H16A 0.9300 ?
C17 H17A 0.9300 ?
Cl2 C23 1.710(4) ?
C18 C19 1.3900 ?
C18 C23 1.3900 ?
C19 C20 1.3900 ?
C19 H19A 0.9300 ?
C20 C21 1.3900 ?
C20 H20A 0.9300 ?
C21 C22 1.3900 ?
C21 H21A 0.9300 ?
C22 C23 1.3900 ?
C22 H22A 0.9300 ?
Cl2' C23' 1.709(6) ?
C18' C19' 1.3900 ?
C18' C23' 1.3900 ?
C19' C20' 1.3900 ?
C19' H19B 0.9300 ?
C20' C21' 1.3900 ?
C20' H20B 0.9300 ?
C21' C22' 1.3900 ?
C21' H21B 0.9300 ?
C22' C23' 1.3900 ?
C22' H22B 0.9300 ?

loop_
_geom_torsion_atom_site_label_1
_geom_torsion_atom_site_label_2
_geom_torsion_atom_site_label_3
_geom_torsion_atom_site_label_4
_geom_torsion
_geom_torsion_publ_flag
C4 Fe1 C1 C2 -81.1(2) ?
C7 Fe1 C1 C2 167.9(2) ?
C5 Fe1 C1 C2 -118.6(3) ?
C8 Fe1 C1 C2 -154.8(3) ?
C6 Fe1 C1 C2 124.5(2) ?
C9 Fe1 C1 C2 42.4(5) ?
C3 Fe1 C1 C2 -37.2(2) ?
C10 Fe1 C1 C2 81.6(3) ?
C4 Fe1 C1 C5 37.5(2) ?
C7 Fe1 C1 C5 -73.5(3) ?
C8 Fe1 C1 C5 -36.3(5) ?
C6 Fe1 C1 C5 -116.9(2) ?
C9 Fe1 C1 C5 160.9(4) ?
C2 Fe1 C1 C5 118.6(3) ?
C3 Fe1 C1 C5 81.4(2) ?
C10 Fe1 C1 C5 -159.9(2) ?
C5 C1 C2 C3 -0.6(4) ?
Fe1 C1 C2 C3 59.3(2) ?
C5 C1 C2 Fe1 -59.9(2) ?
C4 Fe1 C2 C3 -38.2(2) ?
C1 Fe1 C2 C3 -119.8(3) ?
C7 Fe1 C2 C3 -152.5(4) ?
C5 Fe1 C2 C3 -81.7(2) ?
C8 Fe1 C2 C3 34.0(5) ?
C6 Fe1 C2 C3 163.8(2) ?
C9 Fe1 C2 C3 75.3(3) ?
C10 Fe1 C2 C3 119.9(2) ?
C4 Fe1 C2 C1 81.6(2) ?
C7 Fe1 C2 C1 -32.7(5) ?
C5 Fe1 C2 C1 38.1(2) ?
C8 Fe1 C2 C1 153.8(3) ?
C6 Fe1 C2 C1 -76.4(3) ?
C9 Fe1 C2 C1 -164.9(2) ?
C3 Fe1 C2 C1 119.8(3) ?
C10 Fe1 C2 C1 -120.4(2) ?
C1 C2 C3 C4 0.3(4) ?
Fe1 C2 C3 C4 59.2(2) ?
C1 C2 C3 Fe1 -58.9(2) ?
C4 Fe1 C3 C2 118.4(3) ?
C1 Fe1 C3 C2 37.4(2) ?
C7 Fe1 C3 C2 159.0(3) ?
C5 Fe1 C3 C2 81.3(2) ?
C8 Fe1 C3 C2 -166.0(2) ?
C6 Fe1 C3 C2 -48.5(6) ?
C9 Fe1 C3 C2 -123.6(2) ?
C10 Fe1 C3 C2 -81.8(3) ?
C1 Fe1 C3 C4 -81.0(2) ?
C7 Fe1 C3 C4 40.6(5) ?
C5 Fe1 C3 C4 -37.0(2) ?
C8 Fe1 C3 C4 75.6(3) ?
C6 Fe1 C3 C4 -166.9(4) ?
C9 Fe1 C3 C4 118.1(2) ?
C2 Fe1 C3 C4 -118.4(3) ?
C10 Fe1 C3 C4 159.8(2) ?
C2 C3 C4 C5 0.1(4) ?
Fe1 C3 C4 C5 59.8(2) ?
C2 C3 C4 Fe1 -59.7(2) ?
C1 Fe1 C4 C5 -38.0(2) ?
C7 Fe1 C4 C5 78.3(3) ?
C8 Fe1 C4 C5 119.5(2) ?
C6 Fe1 C4 C5 50.6(4) ?
C9 Fe1 C4 C5 160.0(2) ?
C2 Fe1 C4 C5 -81.9(2) ?
C3 Fe1 C4 C5 -119.8(3) ?
C10 Fe1 C4 C5 -173.8(3) ?
C1 Fe1 C4 C3 81.8(2) ?
C7 Fe1 C4 C3 -161.8(2) ?
C5 Fe1 C4 C3 119.8(3) ?
C8 Fe1 C4 C3 -120.7(2) ?
C6 Fe1 C4 C3 170.5(3) ?
C9 Fe1 C4 C3 -80.1(3) ?
C2 Fe1 C4 C3 37.9(2) ?
C10 Fe1 C4 C3 -54.0(5) ?
C3 C4 C5 C1 -0.5(4) ?
Fe1 C4 C5 C1 59.5(2) ?
C3 C4 C5 Fe1 -59.9(2) ?
C2 C1 C5 C4 0.7(4) ?
Fe1 C1 C5 C4 -59.5(2) ?
C2 C1 C5 Fe1 60.2(2) ?
C1 Fe1 C5 C4 118.9(3) ?
C7 Fe1 C5 C4 -117.5(2) ?
C8 Fe1 C5 C4 -76.3(3) ?
C6 Fe1 C5 C4 -158.2(2) ?
C9 Fe1 C5 C4 -46.2(5) ?
C2 Fe1 C5 C4 81.0(2) ?
C3 Fe1 C5 C4 37.4(2) ?
C10 Fe1 C5 C4 173.7(3) ?
C4 Fe1 C5 C1 -118.9(3) ?
C7 Fe1 C5 C1 123.5(2) ?
C8 Fe1 C5 C1 164.7(2) ?
C6 Fe1 C5 C1 82.9(2) ?
C9 Fe1 C5 C1 -165.2(3) ?
C2 Fe1 C5 C1 -38.0(2) ?
C3 Fe1 C5 C1 -81.5(2) ?
C10 Fe1 C5 C1 54.8(5) ?
C4 Fe1 C6 C7 38.5(4) ?
C1 Fe1 C6 C7 117.9(2) ?
C5 Fe1 C6 C7 74.6(2) ?
C8 Fe1 C6 C7 -37.9(2) ?
C9 Fe1 C6 C7 -81.8(2) ?
C2 Fe1 C6 C7 159.9(2) ?
C3 Fe1 C6 C7 -162.8(5) ?
C10 Fe1 C6 C7 -119.7(3) ?
C4 Fe1 C6 C10 158.2(3) ?
C1 Fe1 C6 C10 -122.5(2) ?
C7 Fe1 C6 C10 119.7(3) ?
C5 Fe1 C6 C10 -165.77(19) ?
C8 Fe1 C6 C10 81.73(19) ?
C9 Fe1 C6 C10 37.89(17) ?
C2 Fe1 C6 C10 -80.4(2) ?
C3 Fe1 C6 C10 -43.1(5) ?
C10 C6 C7 C8 0.6(3) ?
Fe1 C6 C7 C8 59.9(2) ?
C10 C6 C7 Fe1 -59.3(2) ?
C4 Fe1 C7 C8 78.0(2) ?
C1 Fe1 C7 C8 159.0(2) ?
C5 Fe1 C7 C8 118.8(2) ?
C6 Fe1 C7 C8 -118.8(3) ?
C9 Fe1 C7 C8 -37.02(18) ?
C2 Fe1 C7 C8 -176.3(4) ?
C3 Fe1 C7 C8 49.1(4) ?
C10 Fe1 C7 C8 -81.2(2) ?
C4 Fe1 C7 C6 -163.2(2) ?
C1 Fe1 C7 C6 -82.2(2) ?
C5 Fe1 C7 C6 -122.4(2) ?
C8 Fe1 C7 C6 118.8(3) ?
C9 Fe1 C7 C6 81.7(2) ?
C2 Fe1 C7 C6 -57.5(5) ?
C3 Fe1 C7 C6 167.9(3) ?
C10 Fe1 C7 C6 37.59(19) ?
C6 C7 C8 C9 -1.2(4) ?
Fe1 C7 C8 C9 58.7(2) ?
C6 C7 C8 Fe1 -59.9(2) ?
C4 Fe1 C8 C7 -117.9(2) ?
C1 Fe1 C8 C7 -51.3(4) ?
C5 Fe1 C8 C7 -77.6(2) ?
C6 Fe1 C8 C7 38.03(18) ?
C9 Fe1 C8 C7 120.5(3) ?
C2 Fe1 C8 C7 176.8(3) ?
C3 Fe1 C8 C7 -158.40(19) ?
C10 Fe1 C8 C7 82.2(2) ?
C4 Fe1 C8 C9 121.7(2) ?
C1 Fe1 C8 C9 -171.7(3) ?
C7 Fe1 C8 C9 -120.5(3) ?
C5 Fe1 C8 C9 161.9(2) ?
C6 Fe1 C8 C9 -82.4(2) ?
C2 Fe1 C8 C9 56.3(4) ?
C3 Fe1 C8 C9 81.1(2) ?
C10 Fe1 C8 C9 -38.28(19) ?
C7 C8 C9 C10 1.4(4) ?
Fe1 C8 C9 C10 59.8(2) ?
C7 C8 C9 Fe1 -58.5(2) ?
C4 Fe1 C9 C8 -74.8(2) ?
C1 Fe1 C9 C8 169.9(4) ?
C7 Fe1 C9 C8 37.0(2) ?
C5 Fe1 C9 C8 -41.8(4) ?
C6 Fe1 C9 C8 80.9(2) ?
C2 Fe1 C9 C8 -157.9(2) ?
C3 Fe1 C9 C8 -117.0(2) ?
C10 Fe1 C9 C8 118.6(3) ?
C4 Fe1 C9 C10 166.51(19) ?
C1 Fe1 C9 C10 51.3(5) ?
C7 Fe1 C9 C10 -81.6(2) ?
C5 Fe1 C9 C10 -160.5(3) ?
C8 Fe1 C9 C10 -118.6(3) ?
C6 Fe1 C9 C10 -37.77(18) ?
C2 Fe1 C9 C10 83.4(2) ?
C3 Fe1 C9 C10 124.4(2) ?
C7 C6 C10 C9 0.2(3) ?
Fe1 C6 C10 C9 -58.7(2) ?
C7 C6 C10 C11 -176.2(3) ?
Fe1 C6 C10 C11 125.0(3) ?
C7 C6 C10 Fe1 58.8(2) ?
C8 C9 C10 C6 -0.9(3) ?
Fe1 C9 C10 C6 58.7(2) ?
C8 C9 C10 C11 175.4(3) ?
Fe1 C9 C10 C11 -125.0(3) ?
C8 C9 C10 Fe1 -59.6(2) ?
C4 Fe1 C10 C6 -154.2(4) ?
C1 Fe1 C10 C6 78.5(2) ?
C7 Fe1 C10 C6 -37.47(19) ?
C5 Fe1 C10 C6 37.5(5) ?
C8 Fe1 C10 C6 -81.3(2) ?
C9 Fe1 C10 C6 -119.2(3) ?
C2 Fe1 C10 C6 122.2(2) ?
C3 Fe1 C10 C6 165.6(2) ?
C4 Fe1 C10 C9 -35.0(5) ?
C1 Fe1 C10 C9 -162.3(2) ?
C7 Fe1 C10 C9 81.8(2) ?
C5 Fe1 C10 C9 156.8(4) ?
C8 Fe1 C10 C9 37.9(2) ?
C6 Fe1 C10 C9 119.2(3) ?
C2 Fe1 C10 C9 -118.6(2) ?
C3 Fe1 C10 C9 -75.2(2) ?
C4 Fe1 C10 C11 85.4(5) ?
C1 Fe1 C10 C11 -41.9(3) ?
C7 Fe1 C10 C11 -157.9(3) ?
C5 Fe1 C10 C11 -82.9(5) ?
C8 Fe1 C10 C11 158.3(3) ?
C6 Fe1 C10 C11 -120.4(3) ?
C9 Fe1 C10 C11 120.4(4) ?
C2 Fe1 C10 C11 1.8(3) ?
C3 Fe1 C10 C11 45.2(3) ?
C12 N1 C11 C10 -174.0(3) yes
C12 N1 C11 C18 16.9(5) yes
C12 N1 C11 C18' -18.5(6) ?
C6 C10 C11 N1 175.1(3) yes
C9 C10 C11 N1 -0.6(5) ?
Fe1 C10 C11 N1 -92.7(3) ?
C6 C10 C11 C18 -15.2(4) ?
C9 C10 C11 C18 169.2(3) ?
Fe1 C10 C11 C18 77.0(4) ?
C6 C10 C11 C18' 17.9(5) ?
C9 C10 C11 C18' -157.8(4) ?
Fe1 C10 C11 C18' 110.1(4) ?
C11 N1 C12 C17 88.9(4) ?
C11 N1 C12 C13 -99.2(4) yes
C17 C12 C13 C14 0.8(5) ?
N1 C12 C13 C14 -171.3(3) ?
C12 C13 C14 C15 0.4(5) ?
C13 C14 C15 C16 -1.3(5) ?
C13 C14 C15 Cl1 178.2(3) ?
C14 C15 C16 C17 0.9(5) ?
Cl1 C15 C16 C17 -178.6(2) ?
C13 C12 C17 C16 -1.2(5) ?
N1 C12 C17 C16 170.9(3) ?
C15 C16 C17 C12 0.4(5) ?
N1 C11 C18 C19 81.1(4) yes
C10 C11 C18 C19 -88.3(3) ?
C18' C11 C18 C19 178.5(8) ?
N1 C11 C18 C23 -102.2(4) ?
C10 C11 C18 C23 88.5(4) ?
C18' C11 C18 C23 -4.8(6) ?
C23 C18 C19 C20 0.0 ?
C11 C18 C19 C20 176.7(4) ?
C18 C19 C20 C21 0.0 ?
C19 C20 C21 C22 0.0 ?
C20 C21 C22 C23 0.0 ?
C21 C22 C23 C18 0.0 ?
C21 C22 C23 Cl2 -180.0(3) ?
C19 C18 C23 C22 0.0 ?
C11 C18 C23 C22 -176.7(4) ?
C19 C18 C23 Cl2 180.0(3) ?
C11 C18 C23 Cl2 3.2(4) ?
N1 C11 C18' C19' -87.3(4) ?
C10 C11 C18' C19' 69.2(4) ?
C18 C11 C18' C19' 170.6(8) ?
N1 C11 C18' C23' 97.4(5) ?
C10 C11 C18' C23' -106.1(5) ?
C18 C11 C18' C23' -4.7(5) ?
C23' C18' C19' C20' 0.0 ?
C11 C18' C19' C20' -175.4(5) ?
C18' C19' C20' C21' 0.0 ?
C19' C20' C21' C22' 0.0 ?
C20' C21' C22' C23' 0.0 ?
C21' C22' C23' C18' 0.0 ?
C21' C22' C23' Cl2' 179.4(5) ?
C19' C18' C23' C22' 0.0 ?
C11 C18' C23' C22' 175.2(5) ?
C19' C18' C23' Cl2' -179.4(5) ?
C11 C18' C23' Cl2' -4.2(6) ?
